data_7036227
loop_
_publ_author_name
'Nayak, Dipak Kumar'
'Baishya, Rinku'
'Natarajan, Ramalingam'
'Sen, Tuhinadri'
'Debnath, Mita Chatterjee'

_publ_section_title
;
 Tricarbonyl (99m)Tc(i) and Re(i)-thiosemicarbazone complexes: synthesis,
 characterization and biological evaluation for targeting bacterial
 infection.
;
_journal_issue 36
_journal_name_full 'Dalton transactions (Cambridge, England : 2003)'
_journal_page_first 16136
_journal_page_last 16148
_journal_paper_doi 10.1039/c5dt02264a
_journal_volume 44
_journal_year 2015
_chemical_formula_moiety 'C10 H8 Br N4 O6 Re S, 0.5(C7 H8)'
_chemical_formula_sum 'C13.5 H12 Br N4 O6 Re S'
_chemical_formula_weight 624.44
_space_group_crystal_system triclinic
_space_group_IT_number 2
_space_group_name_Hall '-P 1'
_space_group_name_H-M_alt 'P -1'
_symmetry_space_group_name_Hall '-P 1'
_symmetry_space_group_name_H-M 'P -1'
_atom_sites_solution_hydrogens geom
_atom_sites_solution_primary direct
_audit_creation_date 2015-04-06
_audit_creation_method
;
Olex2 1.2
(compiled 2014.07.22 svn.r2960 for OlexSys, GUI svn.r4862)
;
_audit_update_record
;
2015-05-25 deposited with the CCDC.
2015-08-05 downloaded from the CCDC.
;
_cell_angle_alpha 94.519(5)
_cell_angle_beta 97.975(5)
_cell_angle_gamma 90.201(4)
_cell_formula_units_Z 2
_cell_length_a 7.5512(7)
_cell_length_b 10.6017(9)
_cell_length_c 12.8522(12)
_cell_measurement_reflns_used 9633
_cell_measurement_temperature 100
_cell_measurement_theta_max 27.056
_cell_measurement_theta_min 2.409
_cell_volume 1015.66(16)
_computing_cell_refinement 'SAINT v8.34A (Bruker, 2013)'
_computing_data_reduction 'SAINT v8.34A (Bruker, 2013)'
_computing_molecular_graphics 'Olex2 (Dolomanov et al., 2009)'
_computing_publication_material 'Olex2 (Dolomanov et al., 2009)'
_computing_structure_refinement 'ShelXL (Sheldrick, 2008)'
_computing_structure_solution 'ShelXT (Sheldrick, 2008)'
_diffrn_ambient_temperature 100
_diffrn_measured_fraction_theta_full 0.999
_diffrn_measured_fraction_theta_max 0.985
_diffrn_measurement_device_type 'Bruker APEX-II CCD'
_diffrn_measurement_method '\f and \w scans'
_diffrn_radiation_type MoK\a
_diffrn_radiation_wavelength 0.71073
_diffrn_reflns_av_R_equivalents 0.0750
_diffrn_reflns_av_unetI/netI 0.0653
_diffrn_reflns_Laue_measured_fraction_full 0.999
_diffrn_reflns_Laue_measured_fraction_max 0.985
_diffrn_reflns_limit_h_max 9
_diffrn_reflns_limit_h_min -9
_diffrn_reflns_limit_k_max 13
_diffrn_reflns_limit_k_min -13
_diffrn_reflns_limit_l_max 16
_diffrn_reflns_limit_l_min -16
_diffrn_reflns_number 18391
_diffrn_reflns_point_group_measured_fraction_full 0.999
_diffrn_reflns_point_group_measured_fraction_max 0.985
_diffrn_reflns_theta_full 26.000
_diffrn_reflns_theta_max 27.255
_diffrn_reflns_theta_min 1.927
_diffrn_standards_number 0
_exptl_absorpt_coefficient_mu 8.087
_exptl_absorpt_correction_T_max 0.7455
_exptl_absorpt_correction_T_min 0.3478
_exptl_absorpt_correction_type multi-scan
_exptl_absorpt_process_details
;
SADABS-2014/4 (Bruker,2014) was used for absorption correction.
wR2(int) was 0.1506 before and 0.0903 after correction.
The Ratio of minimum to maximum transmission is 0.4665.
The \l/2 correction factor is 0.00150.
;
_exptl_crystal_colour red
_exptl_crystal_colour_primary red
_exptl_crystal_density_diffrn 2.042
_exptl_crystal_description block
_exptl_crystal_F_000 590
_exptl_crystal_size_max 0.38
_exptl_crystal_size_mid 0.36
_exptl_crystal_size_min 0.31
_refine_diff_density_max 1.973
_refine_diff_density_min -1.786
_refine_diff_density_rms 0.244
_refine_ls_extinction_method none
_refine_ls_goodness_of_fit_ref 1.111
_refine_ls_hydrogen_treatment constr
_refine_ls_matrix_type full
_refine_ls_number_parameters 254
_refine_ls_number_reflns 4491
_refine_ls_number_restraints 103
_refine_ls_restrained_S_all 1.101
_refine_ls_R_factor_all 0.0519
_refine_ls_R_factor_gt 0.0448
_refine_ls_shift/su_max 0.001
_refine_ls_shift/su_mean 0.000
_refine_ls_structure_factor_coef Fsqd
_refine_ls_weighting_details 'w=1/[\s^2^(Fo^2^)+(0.0689P)^2^] where P=(Fo^2^+2Fc^2^)/3'
_refine_ls_weighting_scheme calc
_refine_ls_wR_factor_gt 0.1189
_refine_ls_wR_factor_ref 0.1228
_reflns_Friedel_coverage 0.000
_reflns_number_gt 3956
_reflns_number_total 4491
_reflns_threshold_expression 'I > 2\s(I)'
_cod_data_source_file c5dt02264a2.cif
_cod_data_source_block mcd_msc2_020315_0m_a
_cod_depositor_comments 'Adding full bibliography for 7036222--7036227.cif.'
_cod_original_formula_sum 'C13.50 H12 Br N4 O6 Re S'
_cod_database_code 7036227
_shelx_space_group_comment
;
The symmetry employed for this shelxl refinement is uniquely defined
by the following loop, which should always be used as a source of
symmetry information in preference to the above space-group names.
They are only intended as comments.
;
_olex2_refinement_description
;
1. Fixed Uiso
 At 1.2 times of:
  All C(H) groups, All N(H) groups
 At 1.5 times of:
  All C(H,H,H) groups
2. Restrained distances
 C17-C11 \\sim C17-C13
 with sigma of 0.02
3. Rigid bond restraints
 C17, C11, C12, C16, C13, C15, C14
 with sigma for 1-2 distances of 0.01 and sigma for 1-3 distances of 0.01
4. Uiso/Uaniso restraints and constraints
C11 \\sim C12 \\sim C16 \\sim C13 \\sim C17 \\sim C15 \\sim C14: within 1.7A
with sigma of 0.04 and sigma for terminal atoms of 0.08
Uanis(O5) = Uanis(O6)
5. Rigid body (RIGU) restrains
 C17, C11, C12, C16, C13, C15, C14
 with sigma for 1-2 distances of 0.004 and sigma for 1-3 distances of 0.004
6. Others
 Fixed Sof: C11(0.5) H11(0.5) C12(0.5) C13(0.5) H13(0.5) C14(0.5) H14(0.5)
 C15(0.5) H15(0.5) C16(0.5) H16(0.5) C17(0.5) H17A(0.5) H17B(0.5) H17C(0.5)
7.a Me refined with riding coordinates:
 C17(H17A,H17B,H17C)
7.b Aromatic/amide H refined with riding coordinates:
 N2(H2), N3(H3), C5(H5), C7(H7), C8(H8), C11(H11), C13(H13), C14(H14),
 C15(H15), C16(H16)
7.c Fitted hexagon refined as free rotating group:
 C11(C12,C13,C14,C15,C16)
7.d Idealised Me refined as rotating group:
 C10(H10A,H10B,H10C)
;
_shelx_shelxl_version_number 2014/7
_olex2_submission_special_instructions 'No special instructions were received'

loop_
_space_group_symop_operation_xyz
'x, y, z'
'-x, -y, -z'

loop_
_atom_site_label
_atom_site_type_symbol
_atom_site_fract_x
_atom_site_fract_y
_atom_site_fract_z
_atom_site_U_iso_or_equiv
_atom_site_adp_type
_atom_site_occupancy
_atom_site_site_symmetry_order
_atom_site_calc_flag
_atom_site_refinement_flags_posn
_atom_site_refinement_flags_adp
_atom_site_refinement_flags_occupancy
_atom_site_disorder_assembly
_atom_site_disorder_group
Re1 Re 0.75453(3) 0.28611(2) 0.44261(2) 0.02027(12) Uani 1 1 d . . . . .
Br1 Br 0.81631(9) 0.04232(7) 0.39392(6) 0.02908(18) Uani 1 1 d . . . . .
S1 S 0.4959(2) 0.25591(17) 0.30257(14) 0.0250(4) Uani 1 1 d . . . . .
O1 O 1.0074(7) 0.3805(5) 0.2956(5) 0.0418(14) Uani 1 1 d . . . . .
O2 O 0.6867(7) 0.5671(5) 0.4958(5) 0.0339(13) Uani 1 1 d . . . . .
O3 O 1.0758(7) 0.2859(6) 0.6210(5) 0.0419(14) Uani 1 1 d . . . . .
O4 O 0.7387(7) 0.2064(5) 0.7969(4) 0.0340(12) Uani 1 1 d . . . . .
O5 O 0.9823(12) 0.3338(7) 1.0301(6) 0.086(2) Uani 1 1 d . . . . .
O6 O 0.9137(12) 0.1416(7) 0.9751(6) 0.086(2) Uani 1 1 d . . . . .
N1 N 0.5516(7) 0.2080(5) 0.5314(5) 0.0214(12) Uani 1 1 d . . . . .
N2 N 0.4112(7) 0.1429(6) 0.4688(5) 0.0229(12) Uani 1 1 d . . . . .
H2 H 0.3495 0.0869 0.4965 0.027 Uiso 1 1 calc R . . . .
N3 N 0.2190(7) 0.1045(6) 0.3167(5) 0.0255(13) Uani 1 1 d . . . . .
H3 H 0.1551 0.0605 0.3538 0.031 Uiso 1 1 calc R . . . .
N4 N 0.9123(12) 0.2554(7) 0.9642(6) 0.056(2) Uani 1 1 d . . . . .
C1 C 0.7116(8) 0.4592(6) 0.4767(5) 0.0220(14) Uani 1 1 d . . . . .
C2 C 0.9138(9) 0.3453(6) 0.3506(6) 0.0266(15) Uani 1 1 d . . . . .
C3 C 0.9540(10) 0.2882(7) 0.5547(6) 0.0296(16) Uani 1 1 d . . . . .
C4 C 0.3665(8) 0.1638(6) 0.3651(5) 0.0231(14) Uani 1 1 d . . . . .
C5 C 0.5557(9) 0.1986(6) 0.6311(5) 0.0244(15) Uani 1 1 d . . . . .
H5 H 0.4766 0.1392 0.6528 0.029 Uiso 1 1 calc R . . . .
C6 C 0.6718(9) 0.2718(7) 0.7113(5) 0.0260(15) Uani 1 1 d . . . . .
C7 C 0.7187(11) 0.3962(8) 0.7304(6) 0.0351(19) Uani 1 1 d . . . . .
H7 H 0.6872 0.4609 0.6844 0.042 Uiso 1 1 calc R . . . .
C8 C 0.8233(10) 0.4121(7) 0.8315(6) 0.0324(17) Uani 1 1 d . . . . .
H8 H 0.8778 0.4878 0.8662 0.039 Uiso 1 1 calc R . . . .
C9 C 0.8277(10) 0.2985(7) 0.8663(5) 0.0320(17) Uani 1 1 d . . . . .
C10 C 0.1587(10) 0.1099(7) 0.2029(6) 0.0334(17) Uani 1 1 d . . . . .
H10A H 0.2515 0.0756 0.1629 0.050 Uiso 1 1 calc GR . . . .
H10B H 0.1362 0.1979 0.1876 0.050 Uiso 1 1 calc GR . . . .
H10C H 0.0483 0.0596 0.1828 0.050 Uiso 1 1 calc GR . . . .
C11 C 0.474(2) 0.3150(15) 0.9970(12) 0.097(5) Uani 0.5 1 d . U P A -1
H11 H 0.5117 0.3950 1.0314 0.116 Uiso 0.5 1 calc R . P A -1
C12 C 0.350(2) 0.3083(14) 0.9057(13) 0.091(5) Uani 0.5 1 d G U P A -1
C13 C 0.2941(18) 0.1912(16) 0.8553(11) 0.085(5) Uani 0.5 1 d G U P A -1
H13 H 0.2098 0.1867 0.7930 0.102 Uiso 0.5 1 calc R . P A -1
C14 C 0.362(2) 0.0808(14) 0.8962(13) 0.081(5) Uani 0.5 1 d G U P A -1
H14 H 0.3234 0.0008 0.8618 0.097 Uiso 0.5 1 calc R . P A -1
C15 C 0.485(2) 0.0875(15) 0.9874(13) 0.086(5) Uani 0.5 1 d G U P A -1
H15 H 0.5311 0.0121 1.0154 0.103 Uiso 0.5 1 calc R . P A -1
C16 C 0.5410(19) 0.2046(18) 1.0378(11) 0.103(6) Uani 0.5 1 d G U P A -1
H16 H 0.6253 0.2092 1.1002 0.124 Uiso 0.5 1 calc R . P A -1
C17 C 0.322(3) 0.422(3) 0.853(2) 0.102(7) Uani 0.5 1 d . U P A -1
H17A H 0.3701 0.4944 0.9009 0.153 Uiso 0.5 1 calc R . P A -1
H17B H 0.3831 0.4165 0.7905 0.153 Uiso 0.5 1 calc R . P A -1
H17C H 0.1936 0.4330 0.8320 0.153 Uiso 0.5 1 calc R . P A -1

loop_
_atom_site_aniso_label
_atom_site_aniso_U_11
_atom_site_aniso_U_22
_atom_site_aniso_U_33
_atom_site_aniso_U_23
_atom_site_aniso_U_13
_atom_site_aniso_U_12
Re1 0.02027(17) 0.01977(18) 0.02119(18) 0.00354(11) 0.00330(11) -0.00209(11)
Br1 0.0253(4) 0.0220(4) 0.0421(5) 0.0048(3) 0.0110(3) -0.0007(3)
S1 0.0260(8) 0.0291(9) 0.0199(9) 0.0050(7) 0.0020(7) -0.0023(7)
O1 0.047(3) 0.035(3) 0.048(4) 0.003(3) 0.021(3) -0.006(3)
O2 0.037(3) 0.018(3) 0.048(4) -0.003(2) 0.012(2) -0.004(2)
O3 0.032(3) 0.049(4) 0.042(4) 0.010(3) -0.009(3) -0.005(2)
O4 0.047(3) 0.025(3) 0.025(3) 0.000(2) -0.008(2) -0.007(2)
O5 0.147(5) 0.044(3) 0.048(3) 0.000(2) -0.051(3) -0.007(3)
O6 0.147(5) 0.044(3) 0.048(3) 0.000(2) -0.051(3) -0.007(3)
N1 0.025(3) 0.017(3) 0.023(3) 0.005(2) 0.002(2) -0.002(2)
N2 0.021(3) 0.025(3) 0.022(3) 0.002(2) 0.001(2) -0.004(2)
N3 0.023(3) 0.031(3) 0.021(3) 0.005(2) -0.002(2) 0.000(2)
N4 0.089(6) 0.037(4) 0.034(4) -0.005(3) -0.016(4) -0.008(4)
C1 0.016(3) 0.027(4) 0.024(4) 0.003(3) 0.006(3) 0.001(3)
C2 0.025(3) 0.021(4) 0.035(4) 0.001(3) 0.009(3) 0.000(3)
C3 0.036(4) 0.027(4) 0.027(4) 0.009(3) 0.004(3) -0.007(3)
C4 0.023(3) 0.026(4) 0.019(4) 0.002(3) 0.003(3) 0.001(3)
C5 0.032(4) 0.021(3) 0.021(4) 0.005(3) 0.006(3) -0.005(3)
C6 0.029(3) 0.031(4) 0.018(4) 0.006(3) -0.001(3) 0.000(3)
C7 0.054(5) 0.037(5) 0.014(4) 0.000(3) 0.004(3) -0.013(4)
C8 0.045(4) 0.029(4) 0.021(4) -0.008(3) 0.001(3) -0.013(3)
C9 0.041(4) 0.039(4) 0.012(4) -0.002(3) -0.007(3) -0.005(3)
C10 0.033(4) 0.038(4) 0.025(4) -0.001(3) -0.009(3) -0.001(3)
C11 0.067(11) 0.145(13) 0.091(12) 0.015(9) 0.051(8) -0.001(9)
C12 0.068(10) 0.127(12) 0.089(12) 0.010(8) 0.053(8) 0.009(8)
C13 0.063(10) 0.129(12) 0.075(11) 0.019(8) 0.040(8) 0.013(8)
C14 0.062(10) 0.123(12) 0.069(11) 0.013(8) 0.042(8) 0.007(8)
C15 0.069(10) 0.140(13) 0.059(11) 0.019(9) 0.044(7) 0.011(9)
C16 0.090(12) 0.148(13) 0.079(12) 0.007(9) 0.038(9) 0.000(10)
C17 0.081(14) 0.134(13) 0.104(15) 0.016(10) 0.053(11) 0.014(10)

loop_
_atom_type_symbol
_atom_type_description
_atom_type_scat_dispersion_real
_atom_type_scat_dispersion_imag
_atom_type_scat_source
C C 0.0033 0.0016 'International Tables Vol C Tables 4.2.6.8 and 6.1.1.4'
H H 0.0000 0.0000 'International Tables Vol C Tables 4.2.6.8 and 6.1.1.4'
Br Br -0.2901 2.4595 'International Tables Vol C Tables 4.2.6.8 and 6.1.1.4'
N N 0.0061 0.0033 'International Tables Vol C Tables 4.2.6.8 and 6.1.1.4'
O O 0.0106 0.0060 'International Tables Vol C Tables 4.2.6.8 and 6.1.1.4'
Re Re -1.0185 7.2310 'International Tables Vol C Tables 4.2.6.8 and 6.1.1.4'
S S 0.1246 0.1234 'International Tables Vol C Tables 4.2.6.8 and 6.1.1.4'

loop_
_geom_angle_atom_site_label_1
_geom_angle_atom_site_label_2
_geom_angle_atom_site_label_3
_geom_angle
S1 Re1 Br1 84.86(5)
N1 Re1 Br1 83.39(15)
N1 Re1 S1 79.15(15)
C1 Re1 Br1 179.7(2)
C1 Re1 S1 95.2(2)
C1 Re1 N1 96.9(2)
C1 Re1 C2 85.9(3)
C1 Re1 C3 91.0(3)
C2 Re1 Br1 93.8(2)
C2 Re1 S1 94.5(2)
C2 Re1 N1 173.2(2)
C3 Re1 Br1 89.0(2)
C3 Re1 S1 173.0(2)
C3 Re1 N1 96.9(3)
C3 Re1 C2 89.2(3)
C4 S1 Re1 98.5(2)
C9 O4 C6 103.4(6)
N2 N1 Re1 114.4(4)
C5 N1 Re1 130.3(4)
C5 N1 N2 114.5(5)
N1 N2 H2 119.3
C4 N2 N1 121.5(5)
C4 N2 H2 119.3
C4 N3 H3 118.9
C4 N3 C10 122.3(6)
C10 N3 H3 118.9
O5 N4 O6 123.6(8)
O5 N4 C9 117.6(8)
O6 N4 C9 118.7(7)
O2 C1 Re1 178.4(6)
O1 C2 Re1 179.6(7)
O3 C3 Re1 177.9(7)
N2 C4 S1 121.7(5)
N3 C4 S1 123.0(5)
N3 C4 N2 115.4(6)
N1 C5 H5 117.9
N1 C5 C6 124.3(6)
C6 C5 H5 117.9
O4 C6 C5 114.5(6)
C7 C6 O4 109.9(6)
C7 C6 C5 135.1(7)
C6 C7 H7 126.1
C6 C7 C8 107.7(7)
C8 C7 H7 126.1
C7 C8 H8 127.7
C9 C8 C7 104.5(6)
C9 C8 H8 127.7
O4 C9 N4 115.2(7)
C8 C9 O4 114.4(6)
C8 C9 N4 130.4(7)
N3 C10 H10A 109.5
N3 C10 H10B 109.5
N3 C10 H10C 109.5
H10A C10 H10B 109.5
H10A C10 H10C 109.5
H10B C10 H10C 109.5
C12 C11 H11 120.0
C12 C11 C16 120.0
C16 C11 H11 120.0
C11 C12 C17 116.7(8)
C13 C12 C11 120.0
C13 C12 C17 121.3(8)
C12 C13 H13 120.0
C12 C13 C14 120.0
C14 C13 H13 120.0
C13 C14 H14 120.0
C15 C14 C13 120.0
C15 C14 H14 120.0
C14 C15 H15 120.0
C14 C15 C16 120.0
C16 C15 H15 120.0
C11 C16 H16 120.0
C15 C16 C11 120.0
C15 C16 H16 120.0
C12 C17 H17A 109.5
C12 C17 H17B 109.5
C12 C17 H17C 109.5
H17A C17 H17B 109.5
H17A C17 H17C 109.5
H17B C17 H17C 109.5

loop_
_geom_bond_atom_site_label_1
_geom_bond_atom_site_label_2
_geom_bond_distance
Re1 Br1 2.6690(8)
Re1 S1 2.4672(17)
Re1 N1 2.228(5)
Re1 C1 1.892(7)
Re1 C2 1.935(7)
Re1 C3 1.933(7)
S1 C4 1.700(7)
O1 C2 1.147(8)
O2 C1 1.173(8)
O3 C3 1.165(9)
O4 C6 1.384(8)
O4 C9 1.376(8)
O5 N4 1.204(9)
O6 N4 1.225(10)
N1 N2 1.385(7)
N1 C5 1.289(9)
N2 H2 0.8800
N2 C4 1.364(8)
N3 H3 0.8800
N3 C4 1.328(8)
N3 C10 1.476(9)
N4 C9 1.439(10)
C5 H5 0.9500
C5 C6 1.433(9)
C6 C7 1.359(10)
C7 H7 0.9500
C7 C8 1.421(10)
C8 H8 0.9500
C8 C9 1.317(10)
C10 H10A 0.9800
C10 H10B 0.9800
C10 H10C 0.9800
C11 H11 0.9500
C11 C12 1.3900
C11 C16 1.3900
C12 C13 1.3900
C12 C17 1.43(3)
C13 H13 0.9500
C13 C14 1.3900
C14 H14 0.9500
C14 C15 1.3900
C15 H15 0.9500
C15 C16 1.3900
C16 H16 0.9500
C17 H17A 0.9800
C17 H17B 0.9800
C17 H17C 0.9800

loop_
_geom_torsion_atom_site_label_1
_geom_torsion_atom_site_label_2
_geom_torsion_atom_site_label_3
_geom_torsion_atom_site_label_4
_geom_torsion
Re1 S1 C4 N2 8.3(6)
Re1 S1 C4 N3 -169.6(6)
Re1 N1 N2 C4 -22.6(7)
Re1 N1 C5 C6 20.2(10)
O4 C6 C7 C8 1.2(9)
O5 N4 C9 O4 -175.4(9)
O5 N4 C9 C8 5.5(15)
O6 N4 C9 O4 6.5(13)
O6 N4 C9 C8 -172.6(10)
N1 N2 C4 S1 8.1(9)
N1 N2 C4 N3 -173.7(6)
N1 C5 C6 O4 -142.4(7)
N1 C5 C6 C7 46.7(13)
N2 N1 C5 C6 -170.5(6)
C5 N1 N2 C4 166.4(6)
C5 C6 C7 C8 172.5(8)
C6 O4 C9 N4 -179.8(7)
C6 O4 C9 C8 -0.6(9)
C6 C7 C8 C9 -1.5(9)
C7 C8 C9 O4 1.3(9)
C7 C8 C9 N4 -179.6(8)
C9 O4 C6 C5 -173.6(6)
C9 O4 C6 C7 -0.4(8)
C10 N3 C4 S1 2.4(10)
C10 N3 C4 N2 -175.7(6)
C11 C12 C13 C14 0.0
C12 C11 C16 C15 0.0
C12 C13 C14 C15 0.0
C13 C14 C15 C16 0.0
C14 C15 C16 C11 0.0
C16 C11 C12 C13 0.0
C16 C11 C12 C17 -164.1(16)
C17 C12 C13 C14 163.4(17)
